data_2211137
loop_
_publ_author_name
'Grigoriev, Mikhail S.'
'Krot, Nikolai N.'
'Bessonov, Alexei A.'
'Lyssenko, Konstantin A.'

_publ_section_title
;
 Lithium(I) hexaamminecobalt(III)
 tetrakis(malonato-\k^2^<i>O</i>,<i>O</i>'')plutonate(IV) pentahydrate
;
_journal_coeditor_code NG2119
_journal_issue 11
_journal_name_full 'Acta Crystallographica Section E'
_journal_page_first m2889
_journal_page_last m2890
_journal_paper_doi 10.1107/S1600536806041328
_journal_volume 62
_journal_year 2006
_chemical_formula_iupac 'Li [Co (N H3)6] [Pu (C3 H2 O4)4] , 5H2 O'
_chemical_formula_moiety 'Li + , N6 H18 Co 3+ , C12 H8 O16 Pu 4- , 5H2 O'
_chemical_formula_sum 'C12 H36 Co Li N6 O21 Pu'
_chemical_formula_weight 905.39
_chemical_name_systematic
;
Lithium hexaamminecobalt tetrakis(malonato-\k^2^O,O'')plutonium(IV)
pentahydrate
;
_space_group_IT_number 2
_symmetry_cell_setting triclinic
_symmetry_space_group_name_Hall '-P 1'
_symmetry_space_group_name_H-M 'P -1'
_atom_sites_solution_hydrogens mixed
_atom_sites_solution_primary direct
_atom_sites_solution_secondary difmap
_audit_creation_method SHELXL97
_cell_angle_alpha 88.940(5)
_cell_angle_beta 89.014(4)
_cell_angle_gamma 72.403(5)
_cell_formula_units_Z 2
_cell_length_a 7.0547(17)
_cell_length_b 11.229(3)
_cell_length_c 18.518(4)
_cell_measurement_reflns_used 13943
_cell_measurement_temperature 100(2)
_cell_measurement_theta_max 28.0
_cell_measurement_theta_min 2.18
_cell_volume 1398.0(6)
_computing_cell_refinement 'SAINT-Plus (Bruker, 1998)'
_computing_data_collection 'SMART (Bruker, 1998)'
_computing_data_reduction SAINT-Plus
_computing_molecular_graphics 'SHELXTL (Sheldrick, 1997b)'
_computing_publication_material SHELXTL
_computing_structure_refinement 'SHELXL97 (Sheldrick, 1997a)'
_computing_structure_solution 'SHELXS97 (Sheldrick, 1997a)'
_diffrn_ambient_temperature 100(2)
_diffrn_measured_fraction_theta_full 0.990
_diffrn_measured_fraction_theta_max 0.990
_diffrn_measurement_device_type 'Bruker SMART APEX CCD area-detector'
_diffrn_measurement_method \w
_diffrn_radiation_monochromator graphite
_diffrn_radiation_source 'fine-focus sealed tube'
_diffrn_radiation_type MoK\a
_diffrn_radiation_wavelength 0.71073
_diffrn_reflns_av_R_equivalents 0.0651
_diffrn_reflns_av_sigmaI/netI 0.1018
_diffrn_reflns_limit_h_max 9
_diffrn_reflns_limit_h_min -9
_diffrn_reflns_limit_k_max 14
_diffrn_reflns_limit_k_min -14
_diffrn_reflns_limit_l_max 24
_diffrn_reflns_limit_l_min -24
_diffrn_reflns_number 13943
_diffrn_reflns_theta_full 28.00
_diffrn_reflns_theta_max 28.00
_diffrn_reflns_theta_min 2.18
_diffrn_standards_number 0
_exptl_absorpt_coefficient_mu 3.029
_exptl_absorpt_correction_T_max 0.7095
_exptl_absorpt_correction_T_min 0.5579
_exptl_absorpt_correction_type multi-scan
_exptl_absorpt_process_details '(SADABS; Sheldrick, 1996)'
_exptl_crystal_colour yellow-brown
_exptl_crystal_density_diffrn 2.151
_exptl_crystal_density_method 'not measured'
_exptl_crystal_description plate
_exptl_crystal_F_000 884
_exptl_crystal_size_max 0.34
_exptl_crystal_size_mid 0.14
_exptl_crystal_size_min 0.05
_refine_diff_density_max 2.875
_refine_diff_density_min -4.475
_refine_ls_extinction_method none
_refine_ls_goodness_of_fit_ref 1.013
_refine_ls_hydrogen_treatment constr
_refine_ls_matrix_type full
_refine_ls_number_parameters 388
_refine_ls_number_reflns 6677
_refine_ls_number_restraints 0
_refine_ls_restrained_S_all 1.013
_refine_ls_R_factor_all 0.0804
_refine_ls_R_factor_gt 0.0526
_refine_ls_shift/su_max 0.000
_refine_ls_shift/su_mean 0.000
_refine_ls_structure_factor_coef Fsqd
_refine_ls_weighting_details 'calc w = 1/[\s^2^(Fo^2^)+(0.0591P)^2^] where P=(Fo^2^+2Fc^2^)/3'
_refine_ls_weighting_scheme calc
_refine_ls_wR_factor_gt 0.1105
_refine_ls_wR_factor_ref 0.1217
_reflns_number_gt 5084
_reflns_number_total 6677
_reflns_threshold_expression I>2\s(I)
_cod_data_source_file ng2119.cif
_cod_data_source_block I
_cod_depositor_comments
;
The following automatic conversions were performed:
'_symmetry_cell_setting' value 'Triclinic' changed to 'triclinic'
according to '/home/saulius/struct/CIF-dictionaries/cif_core.dic'
dictionary named 'cif_core.dic' version 2.4.1 from 2010-06-29.

Automatic conversion script
Id: cif_fix_enum 1527 2010-12-29 10:47:43Z saulius 

The following automatic conversions were performed:

'_symmetry_cell_setting' value 'Triclinic' changed to 'triclinic'
according to /home/saulius/struct/CIF-dictionaries/cif_core.dic
dictionary named 'cif_core.dic' version 2.4.1 from 2010-06-29.

Automatic conversion script
Id: cif_fix_values 1715 2011-07-08 13:25:40Z adriana 
;
_cod_database_code 2211137
_cod_database_fobs_code 2211137

loop_
_symmetry_equiv_pos_as_xyz
'x, y, z'
'-x, -y, -z'

loop_
_atom_site_type_symbol
_atom_site_label
_atom_site_fract_x
_atom_site_fract_y
_atom_site_fract_z
_atom_site_U_iso_or_equiv
_atom_site_adp_type
_atom_site_calc_flag
_atom_site_refinement_flags
_atom_site_occupancy
Pu Pu 0.53094(5) 0.26045(3) 0.725018(16) 0.01126(10) Uani d . 1
Co Co1 0.5000 0.0000 1.0000 0.0147(3) Uani d S 1
Co Co2 0.0000 0.5000 0.5000 0.0125(3) Uani d S 1
O O1W -0.3290(10) 0.7427(6) 0.7459(3) 0.0241(14) Uani d . 1
H H1A -0.4464 0.7668 0.7634 0.036 Uiso d R 1
H H1B -0.2878 0.6634 0.7492 0.036 Uiso d R 1
O O2W 0.4427(10) 0.3321(7) 0.3860(4) 0.0331(17) Uani d . 1
H H2A 0.5437 0.2736 0.3999 0.050 Uiso d R 1
H H2B 0.4084 0.3097 0.3459 0.050 Uiso d R 1
O O3W -0.1110(13) 0.6745(7) 0.9370(4) 0.042(2) Uani d . 1
H H3A 0.0138 0.6391 0.9355 0.063 Uiso d R 1
H H3B -0.1627 0.6445 0.9034 0.063 Uiso d R 1
O O4W 0.4902(16) 0.6492(8) 0.9749(6) 0.077(4) Uani d . 1
H H4A 0.3958 0.6252 0.9928 0.116 Uiso d R 1
H H4B 0.5602 0.6598 1.0097 0.116 Uiso d R 1
O O5W -0.0231(10) 0.8898(6) 0.7880(3) 0.0212(14) Uani d . 1
H H5A 0.0200 0.9503 0.7983 0.032 Uiso d R 1
H H5B -0.0645 0.8645 0.8270 0.032 Uiso d R 1
O O11 0.3043(9) 0.2211(5) 0.6475(3) 0.0178(13) Uani d . 1
O O12 0.1114(10) 0.1363(6) 0.5864(3) 0.0235(15) Uani d . 1
O O13 0.3775(9) 0.1246(6) 0.7834(3) 0.0173(13) Uani d . 1
O O14 0.3477(10) -0.0636(6) 0.8027(3) 0.0205(14) Uani d . 1
O O21 0.3078(9) 0.4499(5) 0.6915(3) 0.0176(13) Uani d . 1
O O22 0.0920(10) 0.6384(6) 0.6886(3) 0.0241(15) Uani d . 1
O O23 0.3753(10) 0.3600(6) 0.8296(3) 0.0216(14) Uani d . 1
O O24 0.2770(11) 0.5008(6) 0.9162(3) 0.0269(16) Uani d . 1
O O31 0.6617(9) 0.2815(5) 0.6137(3) 0.0145(12) Uani d . 1
O O32 0.7016(10) 0.2671(6) 0.4952(3) 0.0225(14) Uani d . 1
O O33 0.7142(9) 0.0644(6) 0.6879(3) 0.0191(13) Uani d . 1
O O34 0.8528(11) -0.1048(6) 0.6250(3) 0.0260(15) Uani d . 1
O O41 0.7231(9) 0.3878(6) 0.7478(3) 0.0167(13) Uani d . 1
O O42 0.8035(13) 0.5236(7) 0.8173(4) 0.044(2) Uani d . 1
O O43 0.7540(10) 0.1646(6) 0.8163(3) 0.0216(14) Uani d . 1
O O44 0.9541(9) 0.1181(6) 0.9105(3) 0.0197(14) Uani d . 1
N N1 0.3348(12) 0.0538(8) 1.0870(4) 0.0248(18) Uani d . 1
H H1C 0.2484 0.1314 1.0792 0.037 Uiso calc R 1
H H1D 0.4141 0.0560 1.1249 0.037 Uiso calc R 1
H H1E 0.2654 -0.0009 1.0972 0.037 Uiso calc R 1
N N2 0.6542(11) -0.1520(7) 1.0512(4) 0.0192(16) Uani d . 1
H H2C 0.6761 -0.2186 1.0215 0.029 Uiso calc R 1
H H2D 0.5852 -0.1644 1.0911 0.029 Uiso calc R 1
H H2E 0.7728 -0.1435 1.0647 0.029 Uiso calc R 1
N N3 0.3166(11) -0.0863(7) 0.9659(4) 0.0196(16) Uani d . 1
H H3C 0.2029 -0.0635 0.9931 0.029 Uiso calc R 1
H H3D 0.3743 -0.1704 0.9700 0.029 Uiso calc R 1
H H3E 0.2871 -0.0653 0.9189 0.029 Uiso calc R 1
N N4 0.0596(11) 0.5545(7) 0.4026(4) 0.0178(16) Uani d . 1
H H4C 0.1586 0.5906 0.4052 0.027 Uiso calc R 1
H H4D -0.0513 0.6109 0.3844 0.027 Uiso calc R 1
H H4E 0.0989 0.4872 0.3731 0.027 Uiso calc R 1
N N5 -0.0841(11) 0.6738(6) 0.5315(4) 0.0158(15) Uani d . 1
H H5C -0.1973 0.6885 0.5587 0.024 Uiso calc R 1
H H5D -0.1076 0.7257 0.4921 0.024 Uiso calc R 1
H H5E 0.0135 0.6882 0.5583 0.024 Uiso calc R 1
N N6 -0.2728(11) 0.5176(7) 0.4725(3) 0.0155(15) Uani d . 1
H H6A -0.2926 0.4412 0.4733 0.023 Uiso calc R 1
H H6B -0.2947 0.5513 0.4272 0.023 Uiso calc R 1
H H6C -0.3585 0.5686 0.5042 0.023 Uiso calc R 1
C C11 0.2259(13) 0.1329(8) 0.6357(4) 0.0133(17) Uani d . 1
C C12 0.2876(15) 0.0160(8) 0.6836(4) 0.0199(19) Uani d . 1
H H12A 0.1780 -0.0221 0.6837 0.024 Uiso calc R 1
H H12B 0.4043 -0.0442 0.6605 0.024 Uiso calc R 1
C C13 0.3395(13) 0.0293(8) 0.7615(4) 0.0183(18) Uani d . 1
C C21 0.2180(14) 0.5560(9) 0.7196(5) 0.021(2) Uani d . 1
C C22 0.2758(14) 0.5776(8) 0.7964(5) 0.0198(19) Uani d . 1
H H22A 0.3988 0.6026 0.7931 0.024 Uiso calc R 1
H H22B 0.1700 0.6497 0.8160 0.024 Uiso calc R 1
C C23 0.3107(14) 0.4711(8) 0.8513(5) 0.0185(18) Uani d . 1
C C31 0.6915(13) 0.2174(8) 0.5551(4) 0.0168(18) Uani d . 1
C C32 0.7130(14) 0.0801(9) 0.5563(4) 0.0208(19) Uani d . 1
H H32A 0.8157 0.0396 0.5199 0.025 Uiso calc R 1
H H32B 0.5858 0.0699 0.5402 0.025 Uiso calc R 1
C C33 0.7673(13) 0.0084(8) 0.6273(5) 0.0181(18) Uani d . 1
C C41 0.8032(14) 0.4170(8) 0.8030(5) 0.0198(19) Uani d . 1
C C42 0.9080(17) 0.3152(9) 0.8577(5) 0.029(2) Uani d . 1
H H42A 1.0528 0.2986 0.8496 0.034 Uiso calc R 1
H H42B 0.8773 0.3523 0.9062 0.034 Uiso calc R 1
C C43 0.8711(13) 0.1916(8) 0.8615(4) 0.0154(17) Uani d . 1
Li Li -0.095(3) 0.7932(15) 0.7128(8) 0.024(4) Uani d . 1

loop_
_atom_site_aniso_label
_atom_site_aniso_U_11
_atom_site_aniso_U_22
_atom_site_aniso_U_33
_atom_site_aniso_U_12
_atom_site_aniso_U_13
_atom_site_aniso_U_23
Pu 0.01509(16) 0.01015(15) 0.00839(14) -0.00380(11) -0.00344(10) 0.00674(9)
Co1 0.0175(9) 0.0155(9) 0.0118(7) -0.0062(7) -0.0029(6) 0.0066(6)
Co2 0.0159(8) 0.0110(8) 0.0106(7) -0.0045(7) -0.0018(6) 0.0060(6)
O1W 0.024(4) 0.020(4) 0.029(3) -0.006(3) -0.002(3) 0.005(3)
O2W 0.027(4) 0.041(5) 0.026(4) -0.003(4) 0.000(3) -0.002(3)
O3W 0.049(5) 0.032(5) 0.040(4) -0.004(4) 0.004(4) -0.002(3)
O4W 0.102(9) 0.040(6) 0.096(8) -0.028(6) -0.073(7) 0.015(5)
O5W 0.032(4) 0.013(3) 0.021(3) -0.010(3) -0.003(3) 0.006(2)
O11 0.023(3) 0.014(3) 0.019(3) -0.010(3) -0.012(2) 0.012(2)
O12 0.029(4) 0.025(4) 0.019(3) -0.013(3) -0.011(3) 0.013(3)
O13 0.024(3) 0.021(3) 0.011(3) -0.013(3) -0.002(2) 0.004(2)
O14 0.035(4) 0.013(3) 0.016(3) -0.012(3) -0.003(3) 0.007(2)
O21 0.022(3) 0.012(3) 0.016(3) -0.001(3) -0.003(2) 0.004(2)
O22 0.026(4) 0.016(3) 0.024(3) 0.003(3) -0.005(3) 0.006(3)
O23 0.031(4) 0.023(4) 0.012(3) -0.010(3) -0.001(3) 0.005(2)
O24 0.040(4) 0.025(4) 0.013(3) -0.006(3) -0.002(3) 0.002(3)
O31 0.018(3) 0.010(3) 0.012(3) 0.000(3) -0.001(2) 0.007(2)
O32 0.031(4) 0.022(4) 0.015(3) -0.008(3) 0.000(3) 0.005(2)
O33 0.025(4) 0.017(3) 0.015(3) -0.005(3) 0.000(2) 0.005(2)
O34 0.042(4) 0.011(3) 0.020(3) -0.001(3) -0.001(3) 0.000(2)
O41 0.022(3) 0.017(3) 0.013(3) -0.009(3) -0.003(2) 0.008(2)
O42 0.075(6) 0.025(4) 0.038(4) -0.022(4) -0.039(4) 0.012(3)
O43 0.034(4) 0.019(3) 0.015(3) -0.013(3) -0.013(3) 0.005(2)
O44 0.022(4) 0.022(4) 0.017(3) -0.011(3) -0.006(3) 0.014(2)
N1 0.031(5) 0.031(5) 0.012(3) -0.009(4) 0.002(3) -0.001(3)
N2 0.023(4) 0.019(4) 0.015(3) -0.005(3) -0.007(3) 0.010(3)
N3 0.022(4) 0.026(4) 0.012(3) -0.011(4) -0.003(3) 0.009(3)
N4 0.021(4) 0.016(4) 0.015(3) -0.004(3) -0.007(3) 0.005(3)
N5 0.017(4) 0.016(4) 0.014(3) -0.005(3) -0.002(3) 0.008(3)
N6 0.021(4) 0.016(4) 0.009(3) -0.005(3) -0.002(3) 0.006(3)
C11 0.017(4) 0.011(4) 0.011(4) -0.002(4) -0.004(3) 0.004(3)
C12 0.031(5) 0.013(4) 0.015(4) -0.006(4) -0.007(4) 0.003(3)
C13 0.019(5) 0.019(5) 0.017(4) -0.006(4) -0.002(3) 0.007(3)
C21 0.026(5) 0.021(5) 0.020(4) -0.012(4) -0.002(4) 0.008(4)
C22 0.019(5) 0.015(5) 0.023(4) -0.001(4) 0.000(4) 0.000(3)
C23 0.021(5) 0.017(5) 0.020(4) -0.009(4) -0.005(4) 0.001(3)
C31 0.014(4) 0.020(5) 0.019(4) -0.009(4) -0.006(3) 0.006(3)
C32 0.026(5) 0.022(5) 0.016(4) -0.011(4) -0.003(4) 0.006(3)
C33 0.016(5) 0.015(5) 0.022(4) -0.004(4) 0.003(3) 0.010(3)
C41 0.024(5) 0.013(5) 0.023(4) -0.008(4) -0.007(4) 0.011(3)
C42 0.046(7) 0.020(5) 0.025(5) -0.017(5) -0.019(4) 0.013(4)
C43 0.012(4) 0.017(4) 0.015(4) -0.002(4) 0.004(3) 0.002(3)
Li 0.029(9) 0.019(8) 0.023(8) -0.003(7) -0.012(7) 0.000(6)

loop_
_atom_type_symbol
_atom_type_description
_atom_type_scat_dispersion_real
_atom_type_scat_dispersion_imag
_atom_type_scat_source
C C 0.0033 0.0016 'International Tables Vol C Tables 4.2.6.8 and 6.1.1.4'
H H 0.0000 0.0000 'International Tables Vol C Tables 4.2.6.8 and 6.1.1.4'
N N 0.0061 0.0033 'International Tables Vol C Tables 4.2.6.8 and 6.1.1.4'
O O 0.0106 0.0060 'International Tables Vol C Tables 4.2.6.8 and 6.1.1.4'
Pu Pu -9.4100 4.3056 'International Tables Vol C Tables 4.2.6.8 and 6.1.1.4'
Co Co 0.3494 0.9721 'International Tables Vol C Tables 4.2.6.8 and 6.1.1.4'
Li Li -0.0003 0.0001 'International Tables Vol C Tables 4.2.6.8 and 6.1.1.4'

loop_
_geom_angle_atom_site_label_1
_geom_angle_atom_site_label_2
_geom_angle_atom_site_label_3
_geom_angle_site_symmetry_1
_geom_angle_site_symmetry_3
_geom_angle
O31 Pu O41 . . 77.6(2)
O31 Pu O33 . . 72.3(2)
O41 Pu O33 . . 113.1(2)
O31 Pu O11 . . 77.0(2)
O41 Pu O11 . . 145.30(19)
O33 Pu O11 . . 81.0(2)
O31 Pu O21 . . 81.6(2)
O41 Pu O21 . . 81.2(2)
O33 Pu O21 . . 146.0(2)
O11 Pu O21 . . 72.0(2)
O31 Pu O23 . . 146.9(2)
O41 Pu O23 . . 79.2(2)
O33 Pu O23 . . 139.3(2)
O11 Pu O23 . . 111.5(2)
O21 Pu O23 . . 71.8(2)
O31 Pu O43 . . 117.3(2)
O41 Pu O43 . . 72.3(2)
O33 Pu O43 . . 71.2(2)
O11 Pu O43 . . 141.3(2)
O21 Pu O43 . . 142.0(2)
O23 Pu O43 . . 76.8(2)
O31 Pu O13 . . 137.6(2)
O41 Pu O13 . . 141.69(19)
O33 Pu O13 . . 75.6(2)
O11 Pu O13 . . 71.13(19)
O21 Pu O13 . . 113.1(2)
O23 Pu O13 . . 72.8(2)
O43 Pu O13 . . 76.2(2)
N3 Co1 N3 . 2_657 180.0000(10)
N3 Co1 N2 . 2_657 89.5(3)
N3 Co1 N2 2_657 2_657 90.5(3)
N3 Co1 N2 . . 90.5(3)
N3 Co1 N2 2_657 . 89.5(3)
N2 Co1 N2 2_657 . 180.0(3)
N3 Co1 N1 . 2_657 89.3(3)
N3 Co1 N1 2_657 2_657 90.7(3)
N2 Co1 N1 2_657 2_657 90.0(3)
N2 Co1 N1 . 2_657 90.0(3)
N3 Co1 N1 . . 90.7(3)
N3 Co1 N1 2_657 . 89.3(3)
N2 Co1 N1 2_657 . 90.0(3)
N2 Co1 N1 . . 90.0(3)
N1 Co1 N1 2_657 . 180.000(3)
N6 Co2 N6 . 2_566 180.0000(10)
N6 Co2 N5 . 2_566 90.5(3)
N6 Co2 N5 2_566 2_566 89.5(3)
N6 Co2 N5 . . 89.5(3)
N6 Co2 N5 2_566 . 90.5(3)
N5 Co2 N5 2_566 . 180.0(4)
N6 Co2 N4 . . 90.9(3)
N6 Co2 N4 2_566 . 89.1(3)
N5 Co2 N4 2_566 . 89.9(3)
N5 Co2 N4 . . 90.1(3)
N6 Co2 N4 . 2_566 89.1(3)
N6 Co2 N4 2_566 2_566 90.9(3)
N5 Co2 N4 2_566 2_566 90.1(3)
N5 Co2 N4 . 2_566 89.9(3)
N4 Co2 N4 . 2_566 180.000(2)
Li O1W H1A . . 146.1
Li O1W H1B . . 105.4
H1A O1W H1B . . 107.7
H2A O2W H2B . . 106.8
H3A O3W H3B . . 107.7
H4A O4W H4B . . 107.7
Li O5W H5A . . 147.2
Li O5W H5B . . 104.6
H5A O5W H5B . . 107.7
C11 O11 Pu . . 138.3(5)
C13 O13 Pu . . 131.2(5)
C21 O21 Pu . . 138.8(5)
C21 O22 Li . . 137.1(8)
C23 O23 Pu . . 136.3(6)
C31 O31 Pu . . 134.6(5)
C33 O33 Pu . . 137.0(5)
C33 O34 Li . 1_645 121.0(7)
C41 O41 Pu . . 136.1(5)
C43 O43 Pu . . 139.8(5)
Co1 N1 H1C . . 109.5
Co1 N1 H1D . . 109.5
H1C N1 H1D . . 109.5
Co1 N1 H1E . . 109.5
H1C N1 H1E . . 109.5
H1D N1 H1E . . 109.5
Co1 N2 H2C . . 109.5
Co1 N2 H2D . . 109.5
H2C N2 H2D . . 109.5
Co1 N2 H2E . . 109.5
H2C N2 H2E . . 109.5
H2D N2 H2E . . 109.5
Co1 N3 H3C . . 109.5
Co1 N3 H3D . . 109.5
H3C N3 H3D . . 109.5
Co1 N3 H3E . . 109.5
H3C N3 H3E . . 109.5
H3D N3 H3E . . 109.5
Co2 N4 H4C . . 109.5
Co2 N4 H4D . . 109.5
H4C N4 H4D . . 109.5
Co2 N4 H4E . . 109.5
H4C N4 H4E . . 109.5
H4D N4 H4E . . 109.5
Co2 N5 H5C . . 109.5
Co2 N5 H5D . . 109.5
H5C N5 H5D . . 109.5
Co2 N5 H5E . . 109.5
H5C N5 H5E . . 109.5
H5D N5 H5E . . 109.5
Co2 N6 H6A . . 109.5
Co2 N6 H6B . . 109.5
H6A N6 H6B . . 109.5
Co2 N6 H6C . . 109.5
H6A N6 H6C . . 109.5
H6B N6 H6C . . 109.5
O12 C11 O11 . . 123.5(7)
O12 C11 C12 . . 118.2(7)
O11 C11 C12 . . 118.2(7)
C13 C12 C11 . . 118.4(7)
C13 C12 H12A . . 107.7
C11 C12 H12A . . 107.7
C13 C12 H12B . . 107.7
C11 C12 H12B . . 107.7
H12A C12 H12B . . 107.1
O13 C13 O14 . . 122.1(8)
O13 C13 C12 . . 122.2(7)
O14 C13 C12 . . 115.7(8)
O22 C21 O21 . . 123.7(8)
O22 C21 C22 . . 119.3(9)
O21 C21 C22 . . 117.1(8)
C23 C22 C21 . . 118.6(7)
C23 C22 H22A . . 107.7
C21 C22 H22A . . 107.7
C23 C22 H22B . . 107.7
C21 C22 H22B . . 107.7
H22A C22 H22B . . 107.1
O24 C23 O23 . . 124.3(8)
O24 C23 C22 . . 116.7(8)
O23 C23 C22 . . 119.0(8)
O32 C31 O31 . . 121.3(8)
O32 C31 C32 . . 117.2(8)
O31 C31 C32 . . 121.5(7)
C31 C32 C33 . . 118.1(7)
C31 C32 H32A . . 107.8
C33 C32 H32A . . 107.8
C31 C32 H32B . . 107.8
C33 C32 H32B . . 107.8
H32A C32 H32B . . 107.1
O34 C33 O33 . . 121.5(8)
O34 C33 C32 . . 118.2(8)
O33 C33 C32 . . 120.2(8)
O42 C41 O41 . . 124.8(8)
O42 C41 C42 . . 115.5(8)
O41 C41 C42 . . 119.6(8)
C43 C42 C41 . . 122.2(8)
C43 C42 H42A . . 106.8
C41 C42 H42A . . 106.8
C43 C42 H42B . . 106.8
C41 C42 H42B . . 106.8
H42A C42 H42B . . 106.6
O44 C43 O43 . . 122.2(8)
O44 C43 C42 . . 117.4(8)
O43 C43 C42 . . 120.4(7)
O22 Li O34 . 1_465 107.2(8)
O22 Li O5W . . 117.4(8)
O34 Li O5W 1_465 . 108.2(8)
O22 Li O1W . . 102.5(8)
O34 Li O1W 1_465 . 112.5(8)
O5W Li O1W . . 109.1(8)
O22 Li C33 . 1_465 128.6(8)
O34 Li C33 1_465 1_465 22.3(3)
O5W Li C33 . 1_465 90.3(6)
O1W Li C33 . 1_465 107.9(7)
O22 Li H5B . . 115.3
O34 Li H5B 1_465 . 125.5
O5W Li H5B . . 20.8
O1W Li H5B . . 90.2
C33 Li H5B 1_465 . 105.0

loop_
_geom_bond_atom_site_label_1
_geom_bond_atom_site_label_2
_geom_bond_site_symmetry_2
_geom_bond_distance
_geom_bond_publ_flag
Pu O11 . 2.310(6) yes
Pu O13 . 2.360(6) yes
Pu O21 . 2.312(6) yes
Pu O23 . 2.339(6) yes
Pu O31 . 2.281(5) yes
Pu O33 . 2.302(6) yes
Pu O41 . 2.296(6) yes
Pu O43 . 2.344(6) yes
Co1 N3 . 1.955(7) ?
Co1 N3 2_657 1.955(7) ?
Co1 N2 2_657 1.962(7) ?
Co1 N2 . 1.962(7) ?
Co1 N1 2_657 1.965(7) ?
Co1 N1 . 1.965(7) ?
Co2 N6 . 1.950(7) ?
Co2 N6 2_566 1.950(7) ?
Co2 N5 2_566 1.958(7) ?
Co2 N5 . 1.958(7) ?
Co2 N4 . 1.974(7) ?
Co2 N4 2_566 1.974(7) ?
O1W Li . 1.984(19) ?
O1W H1A . 0.8500 ?
O1W H1B . 0.8499 ?
O2W H2A . 0.8500 ?
O2W H2B . 0.8501 ?
O3W H3A . 0.8500 ?
O3W H3B . 0.8500 ?
O4W H4A . 0.8500 ?
O4W H4B . 0.8500 ?
O5W Li . 1.947(16) ?
O5W H5A . 0.8500 ?
O5W H5B . 0.8500 ?
O11 C11 . 1.296(10) ?
O12 C11 . 1.222(10) ?
O13 C13 . 1.255(10) ?
O14 C13 . 1.268(10) ?
O21 C21 . 1.283(11) ?
O22 C21 . 1.215(11) ?
O22 Li . 1.894(18) ?
O23 C23 . 1.263(11) ?
O24 C23 . 1.252(10) ?
O31 C31 . 1.293(10) ?
O32 C31 . 1.244(10) ?
O33 C33 . 1.289(10) ?
O34 C33 . 1.233(10) ?
O34 Li 1_645 1.946(17) ?
O41 C41 . 1.272(10) ?
O42 C41 . 1.232(11) ?
O43 C43 . 1.288(10) ?
O44 C43 . 1.242(10) ?
N1 H1C . 0.9100 ?
N1 H1D . 0.9100 ?
N1 H1E . 0.9100 ?
N2 H2C . 0.9100 ?
N2 H2D . 0.9100 ?
N2 H2E . 0.9100 ?
N3 H3C . 0.9100 ?
N3 H3D . 0.9100 ?
N3 H3E . 0.9100 ?
N4 H4C . 0.9100 ?
N4 H4D . 0.9100 ?
N4 H4E . 0.9100 ?
N5 H5C . 0.9100 ?
N5 H5D . 0.9100 ?
N5 H5E . 0.9100 ?
N6 H6A . 0.9100 ?
N6 H6B . 0.9100 ?
N6 H6C . 0.9100 ?
C11 C12 . 1.525(11) ?
C12 C13 . 1.516(11) ?
C12 H12A . 0.9900 ?
C12 H12B . 0.9900 ?
C21 C22 . 1.530(12) ?
C22 C23 . 1.520(12) ?
C22 H22A . 0.9900 ?
C22 H22B . 0.9900 ?
C31 C32 . 1.503(12) ?
C32 C33 . 1.522(11) ?
C32 H32A . 0.9900 ?
C32 H32B . 0.9900 ?
C41 C42 . 1.532(12) ?
C42 C43 . 1.488(12) ?
C42 H42A . 0.9900 ?
C42 H42B . 0.9900 ?
Li O34 1_465 1.946(17) ?

loop_
_geom_hbond_atom_site_label_D
_geom_hbond_atom_site_label_H
_geom_hbond_atom_site_label_A
_geom_hbond_site_symmetry_A
_geom_hbond_distance_DH
_geom_hbond_distance_HA
_geom_hbond_distance_DA
_geom_hbond_angle_DHA
_geom_hbond_publ_flag
O1W H1A O14 1_465 0.85 2.15 2.836(9) 138.0 yes
O1W H1B O42 1_455 0.85 1.95 2.683(9) 143.4 yes
O2W H2A O32 . 0.85 2.09 2.688(9) 126.8 yes
O2W H2B O1W 2_566 0.85 1.95 2.804(9) 179.6 yes
O3W H3A O24 . 0.85 2.06 2.865(11) 158.0 yes
O3W H3B O42 1_455 0.85 2.18 2.993(11) 160.9 yes
O4W H4A O24 . 0.85 2.34 2.804(11) 114.5 yes
O4W H4B O24 2_667 0.85 2.27 2.814(11) 121.7 yes
O5W H5A O14 1_565 0.85 2.27 2.837(9) 124.1 yes

loop_
_geom_torsion_atom_site_label_1
_geom_torsion_atom_site_label_2
_geom_torsion_atom_site_label_3
_geom_torsion_atom_site_label_4
_geom_torsion_site_symmetry_1
_geom_torsion_site_symmetry_4
_geom_torsion
O31 Pu O11 C11 . . 123.4(9)
O41 Pu O11 C11 . . 167.4(7)
O33 Pu O11 C11 . . 49.6(8)
O21 Pu O11 C11 . . -151.4(9)
O23 Pu O11 C11 . . -90.1(9)
O43 Pu O11 C11 . . 5.6(10)
O13 Pu O11 C11 . . -28.2(8)
O31 Pu O13 C13 . . 1.2(9)
O41 Pu O13 C13 . . -149.6(7)
O33 Pu O13 C13 . . -40.5(7)
O11 Pu O13 C13 . . 44.7(7)
O21 Pu O13 C13 . . 104.6(8)
O23 Pu O13 C13 . . 165.4(8)
O43 Pu O13 C13 . . -114.3(8)
O31 Pu O21 C21 . . -138.3(9)
O41 Pu O21 C21 . . -59.6(9)
O33 Pu O21 C21 . . -178.2(8)
O11 Pu O21 C21 . . 142.7(9)
O23 Pu O21 C21 . . 21.8(8)
O43 Pu O21 C21 . . -13.9(10)
O13 Pu O21 C21 . . 83.3(9)
O31 Pu O23 C23 . . 3.2(10)
O41 Pu O23 C23 . . 49.3(8)
O33 Pu O23 C23 . . 162.3(8)
O11 Pu O23 C23 . . -96.2(8)
O21 Pu O23 C23 . . -34.9(8)
O43 Pu O23 C23 . . 123.5(9)
O13 Pu O23 C23 . . -157.2(9)
O41 Pu O31 C31 . . 158.0(8)
O33 Pu O31 C31 . . 38.6(7)
O11 Pu O31 C31 . . -45.9(7)
O21 Pu O31 C31 . . -119.2(8)
O23 Pu O31 C31 . . -155.5(7)
O43 Pu O31 C31 . . 95.6(8)
O13 Pu O31 C31 . . -4.0(9)
O31 Pu O33 C33 . . -27.6(8)
O41 Pu O33 C33 . . -95.3(8)
O11 Pu O33 C33 . . 51.6(8)
O21 Pu O33 C33 . . 14.2(10)
O23 Pu O33 C33 . . 164.2(7)
O43 Pu O33 C33 . . -155.7(9)
O13 Pu O33 C33 . . 124.3(8)
O31 Pu O41 C41 . . -159.0(9)
O33 Pu O41 C41 . . -94.5(9)
O11 Pu O41 C41 . . 157.1(8)
O21 Pu O41 C41 . . 117.8(9)
O23 Pu O41 C41 . . 44.8(8)
O43 Pu O41 C41 . . -34.7(8)
O13 Pu O41 C41 . . 1.4(10)
O31 Pu O43 C43 . . 81.2(9)
O41 Pu O43 C43 . . 15.9(8)
O33 Pu O43 C43 . . 138.8(9)
O11 Pu O43 C43 . . -174.8(8)
O21 Pu O43 C43 . . -32.0(10)
O23 Pu O43 C43 . . -66.8(9)
O13 Pu O43 C43 . . -142.0(9)
Pu O11 C11 O12 . . -176.3(6)
Pu O11 C11 C12 . . 0.5(13)
O12 C11 C12 C13 . . -150.6(9)
O11 C11 C12 C13 . . 32.4(12)
Pu O13 C13 O14 . . 145.2(7)
Pu O13 C13 C12 . . -32.8(13)
C11 C12 C13 O13 . . -16.6(14)
C11 C12 C13 O14 . . 165.4(8)
Li O22 C21 O21 . . 169.7(10)
Li O22 C21 C22 . . -10.4(16)
Pu O21 C21 O22 . . -174.0(6)
Pu O21 C21 C22 . . 6.1(13)
O22 C21 C22 C23 . . 139.4(9)
O21 C21 C22 C23 . . -40.7(12)
Pu O23 C23 O24 . . -161.2(7)
Pu O23 C23 C22 . . 16.9(13)
C21 C22 C23 O24 . . -151.6(9)
C21 C22 C23 O23 . . 30.2(13)
Pu O31 C31 O32 . . 155.1(6)
Pu O31 C31 C32 . . -24.2(12)
O32 C31 C32 C33 . . 160.8(8)
O31 C31 C32 C33 . . -19.9(13)
Li O34 C33 O33 1_645 . 2.0(14)
Li O34 C33 C32 1_645 . -174.0(8)
Pu O33 C33 O34 . . -172.6(6)
Pu O33 C33 C32 . . 3.4(13)
Pu O33 C33 Li . 1_645 -171.3(7)
C31 C32 C33 O34 . . -154.5(9)
C31 C32 C33 O33 . . 29.4(12)
C31 C32 C33 Li . 1_645 -162.9(13)
Pu O41 C41 O42 . . -136.9(9)
Pu O41 C41 C42 . . 42.7(13)
O42 C41 C42 C43 . . 161.2(10)
O41 C41 C42 C43 . . -18.5(15)
Pu O43 C43 O44 . . 170.8(6)
Pu O43 C43 C42 . . -7.8(14)
C41 C42 C43 O44 . . -175.8(9)
C41 C42 C43 O43 . . 2.9(15)
C21 O22 Li O34 . 1_465 154.2(10)
C21 O22 Li O5W . . 32.3(17)
C21 O22 Li O1W . . -87.2(12)
C21 O22 Li C33 . 1_465 147.3(10)
